data_2220178
loop_
_publ_author_name
'Amini, Mostafa M.'
'Hajiashrafi, Taraneh'
'Kharat, Ali Nemati'
'Ng, Seik Weng'

_publ_section_title
<i>cyclo</i>-Hexa-\m~2~-diphenylacetato-\k^12^<i>O</i>:<i>O</i>'-hexa-\m~3~-oxido-hexakis[phenyltin(IV)]
_journal_coeditor_code HB2814
_journal_issue 12
_journal_name_full 'Acta Crystallographica Section E'
_journal_page_first m1614
_journal_paper_doi 10.1107/S1600536808038567
_journal_volume 64
_journal_year 2008
_chemical_formula_iupac '[Sn6 (C6 H5)6 (C14 H11 O2)6 O6]'
_chemical_formula_moiety 'C120 H96 O18 Sn6'
_chemical_formula_sum 'C120 H96 O18 Sn6'
_chemical_formula_weight 2538.11
_chemical_name_systematic
;
<i>cyclo</i>-Hexa-\m~2~-diphenylacetato-\k^12^<i>O</i>:<i>O</i>'-hexa-\m~3~-
oxido-hexakis[phenyltin(IV)]
;
_space_group_IT_number 2
_symmetry_cell_setting triclinic
_symmetry_space_group_name_Hall '-P 1'
_symmetry_space_group_name_H-M 'P -1'
_atom_sites_solution_hydrogens geom
_atom_sites_solution_primary direct
_atom_sites_solution_secondary difmap
_audit_creation_method SHELXL-97
_cell_angle_alpha 103.3680(10)
_cell_angle_beta 111.7160(10)
_cell_angle_gamma 92.5820(10)
_cell_formula_units_Z 1
_cell_length_a 12.9375(2)
_cell_length_b 14.7406(2)
_cell_length_c 14.8043(2)
_cell_measurement_reflns_used 9896
_cell_measurement_temperature 112(2)
_cell_measurement_theta_max 32.5
_cell_measurement_theta_min 2.4
_cell_volume 2525.06(7)
_computing_cell_refinement 'SAINT (Bruker, 2004)'
_computing_data_collection 'APEX2 (Bruker, 2004)'
_computing_data_reduction 'SAINT (Bruker, 2004)'
_computing_molecular_graphics 'X-SEED (Barbour, 2001)'
_computing_publication_material 'publCIF (Westrip, 2008)'
_computing_structure_refinement 'SHELXL97 (Sheldrick, 2008)'
_computing_structure_solution 'SHELXS97 (Sheldrick, 2008)'
_diffrn_ambient_temperature 112(2)
_diffrn_measured_fraction_theta_full 0.985
_diffrn_measured_fraction_theta_max 0.985
_diffrn_measurement_device_type 'Bruker APEXII'
_diffrn_measurement_method '\f and \w'
_diffrn_radiation_monochromator graphite
_diffrn_radiation_source 'medium-focus sealed tube'
_diffrn_radiation_type MoK\a
_diffrn_radiation_wavelength 0.71073
_diffrn_reflns_av_R_equivalents 0.0413
_diffrn_reflns_av_sigmaI/netI 0.0446
_diffrn_reflns_limit_h_max 16
_diffrn_reflns_limit_h_min -16
_diffrn_reflns_limit_k_max 19
_diffrn_reflns_limit_k_min -19
_diffrn_reflns_limit_l_max 19
_diffrn_reflns_limit_l_min -19
_diffrn_reflns_number 37375
_diffrn_reflns_theta_full 27.50
_diffrn_reflns_theta_max 27.50
_diffrn_reflns_theta_min 1.43
_diffrn_standards_decay_% 0
_diffrn_standards_interval_count 0
_diffrn_standards_interval_time 0
_diffrn_standards_number 0
_exptl_absorpt_coefficient_mu 1.532
_exptl_absorpt_correction_T_max 0.781
_exptl_absorpt_correction_T_min 0.701
_exptl_absorpt_correction_type multi-scan
_exptl_absorpt_process_details '(SADABS; Sheldrick, 1996)'
_exptl_crystal_colour Colorless
_exptl_crystal_density_diffrn 1.669
_exptl_crystal_density_method 'not measured'
_exptl_crystal_description Block
_exptl_crystal_F_000 1260
_exptl_crystal_size_max 0.25
_exptl_crystal_size_mid 0.20
_exptl_crystal_size_min 0.17
_refine_diff_density_max 0.939
_refine_diff_density_min -2.311
_refine_ls_extinction_method none
_refine_ls_goodness_of_fit_ref 1.176
_refine_ls_hydrogen_treatment constr
_refine_ls_matrix_type full
_refine_ls_number_parameters 541
_refine_ls_number_reflns 11415
_refine_ls_number_restraints 0
_refine_ls_restrained_S_all 1.176
_refine_ls_R_factor_all 0.0459
_refine_ls_R_factor_gt 0.0337
_refine_ls_shift/su_max 0.001
_refine_ls_shift/su_mean 0.001
_refine_ls_structure_factor_coef Fsqd
_refine_ls_weighting_details 'calc w=1/[\s^2^(Fo^2^)+(0.0656P)^2^+0.8272P] where P=(Fo^2^+2Fc^2^)/3'
_refine_ls_weighting_scheme calc
_refine_ls_wR_factor_gt 0.0968
_refine_ls_wR_factor_ref 0.1175
_reflns_number_gt 9692
_reflns_number_total 11415
_reflns_threshold_expression I>2\s(I)
_cod_data_source_file hb2814.cif
_cod_data_source_block I
_cod_depositor_comments
;
The following automatic conversions were performed:
'_symmetry_cell_setting' value 'Triclinic' changed to 'triclinic'
according to '/home/saulius/struct/CIF-dictionaries/cif_core.dic'
dictionary named 'cif_core.dic' version 2.4.1 from
2010-06-29.

'_exptl_absorpt_correction_type' value 'Multi-scan' changed
to 'multi-scan' according to
'/home/saulius/struct/CIF-dictionaries/cif_core.dic' dictionary named
'cif_core.dic' version 2.4.1 from 2010-06-29.

Automatic conversion script
Id: cif_fix_enum 1527 2010-12-29 10:47:43Z saulius 

The following automatic conversions were performed:

'_symmetry_cell_setting' value 'Triclinic' changed to 'triclinic'
according to /home/saulius/struct/CIF-dictionaries/cif_core.dic
dictionary named 'cif_core.dic' version 2.4.1 from
2010-06-29.

'_exptl_absorpt_correction_type' value 'Multi-scan'
changed to 'multi-scan' according to
/home/saulius/struct/CIF-dictionaries/cif_core.dic dictionary named
'cif_core.dic' version 2.4.1 from 2010-06-29.

Automatic conversion script
Id: cif_fix_values 1715 2011-07-08 13:25:40Z adriana 
;
_cod_original_cell_volume 2525.06(6)
_cod_database_code 2220178
_cod_database_fobs_code 2220178

loop_
_symmetry_equiv_pos_as_xyz
'x, y, z'
'-x, -y, -z'

loop_
_atom_site_type_symbol
_atom_site_label
_atom_site_fract_x
_atom_site_fract_y
_atom_site_fract_z
_atom_site_U_iso_or_equiv
_atom_site_adp_type
_atom_site_calc_flag
_atom_site_refinement_flags
_atom_site_occupancy
Sn Sn1 0.53479(2) 0.665112(17) 0.603202(18) 0.00889(7) Uani d . 1
Sn Sn2 0.41572(2) 0.479921(17) 0.623742(18) 0.00872(7) Uani d . 1
Sn Sn3 0.65401(2) 0.436746(17) 0.615334(18) 0.00909(7) Uani d . 1
O O1 0.4513(2) 0.78091(19) 0.5569(2) 0.0138(6) Uani d . 1
O O2 0.3127(2) 0.70644(19) 0.4092(2) 0.0134(6) Uani d . 1
O O3 0.4792(2) 0.71780(18) 0.7232(2) 0.0126(5) Uani d . 1
O O4 0.3990(2) 0.58887(18) 0.7415(2) 0.0134(6) Uani d . 1
O O5 0.4928(2) 0.42566(19) 0.7539(2) 0.0131(5) Uani d . 1
O O6 0.6614(2) 0.40039(19) 0.7504(2) 0.0133(6) Uani d . 1
O O7 0.3820(2) 0.57419(18) 0.53567(19) 0.0096(5) Uani d . 1
O O8 0.5761(2) 0.54875(18) 0.65948(19) 0.0099(5) Uani d . 1
O O9 0.4812(2) 0.37808(18) 0.54526(19) 0.0100(5) Uani d . 1
C C1 0.68854(19) 0.75777(16) 0.69348(17) 0.0130(8) Uani d G 1
C C2 0.7322(2) 0.82506(19) 0.66001(16) 0.0198(9) Uani d G 1
H H2 0.7016 0.8237 0.5906 0.024 Uiso calc R 1
C C3 0.8206(2) 0.89432(17) 0.7281(2) 0.0286(11) Uani d G 1
H H3 0.8504 0.9403 0.7053 0.034 Uiso calc R 1
C C4 0.8653(2) 0.89630(19) 0.8297(2) 0.0292(11) Uani d G 1
H H4 0.9257 0.9436 0.8763 0.035 Uiso calc R 1
C C5 0.8216(2) 0.8290(2) 0.86321(15) 0.0335(12) Uani d G 1
H H5 0.8522 0.8304 0.9326 0.040 Uiso calc R 1
C C6 0.7333(2) 0.75976(19) 0.79508(19) 0.0251(10) Uani d G 1
H H6 0.7034 0.7138 0.8180 0.030 Uiso calc R 1
C C7 0.25612(17) 0.40475(17) 0.5900(2) 0.0135(8) Uani d G 1
C C8 0.1648(2) 0.45162(14) 0.5880(2) 0.0214(9) Uani d G 1
H H8 0.1717 0.5179 0.5972 0.026 Uiso calc R 1
C C9 0.06332(19) 0.4015(2) 0.5725(3) 0.0281(11) Uani d G 1
H H9 0.0009 0.4336 0.5711 0.034 Uiso calc R 1
C C10 0.05322(19) 0.3045(2) 0.5590(3) 0.0364(13) Uani d G 1
H H10 -0.0161 0.2703 0.5484 0.044 Uiso calc R 1
C C11 0.1446(2) 0.25768(14) 0.5610(3) 0.0339(12) Uani d G 1
H H11 0.1377 0.1914 0.5518 0.041 Uiso calc R 1
C C12 0.2460(2) 0.30777(17) 0.5765(2) 0.0229(9) Uani d G 1
H H12 0.3085 0.2757 0.5779 0.028 Uiso calc R 1
C C13 0.82641(15) 0.49468(18) 0.68507(19) 0.0124(7) Uani d G 1
C C14 0.86491(19) 0.57261(18) 0.66235(19) 0.0182(8) Uani d G 1
H H14 0.8135 0.6012 0.6165 0.022 Uiso calc R 1
C C15 0.9786(2) 0.60878(17) 0.7066(2) 0.0259(10) Uani d G 1
H H15 1.0049 0.6620 0.6911 0.031 Uiso calc R 1
C C16 1.05382(16) 0.5670(2) 0.7737(2) 0.0276(10) Uani d G 1
H H16 1.1315 0.5917 0.8039 0.033 Uiso calc R 1
C C17 1.01532(19) 0.4891(2) 0.7964(2) 0.0262(10) Uani d G 1
H H17 1.0667 0.4605 0.8422 0.031 Uiso calc R 1
C C18 0.9016(2) 0.45292(16) 0.7521(2) 0.0191(9) Uani d G 1
H H18 0.8753 0.3997 0.7676 0.023 Uiso calc R 1
C C19 0.3723(3) 0.7794(3) 0.4741(3) 0.0126(8) Uani d . 1
C C20 0.3523(3) 0.8741(3) 0.4514(3) 0.0135(8) Uani d . 1
H H20 0.3833 0.9233 0.5175 0.016 Uiso calc R 1
C C21 0.22811(16) 0.88231(19) 0.40101(19) 0.0155(8) Uani d G 1
C C22 0.1608(2) 0.82467(17) 0.30603(19) 0.0199(9) Uani d G 1
H H22 0.1920 0.7789 0.2711 0.024 Uiso calc R 1
C C23 0.0479(2) 0.83396(19) 0.26215(17) 0.0267(10) Uani d G 1
H H23 0.0019 0.7946 0.1972 0.032 Uiso calc R 1
C C24 0.00225(16) 0.9009(2) 0.3133(2) 0.0271(10) Uani d G 1
H H24 -0.0749 0.9072 0.2833 0.033 Uiso calc R 1
C C25 0.0695(2) 0.95852(19) 0.4082(2) 0.0264(10) Uani d G 1
H H25 0.0384 1.0043 0.4432 0.032 Uiso calc R 1
C C26 0.1825(2) 0.94924(18) 0.45212(16) 0.0207(9) Uani d G 1
H H26 0.2285 0.9886 0.5170 0.025 Uiso calc R 1
C C27 0.4212(2) 0.89411(18) 0.38980(19) 0.0149(8) Uani d G 1
C C28 0.5037(2) 0.84157(16) 0.3770(2) 0.0194(9) Uani d G 1
H H28 0.5175 0.7884 0.4035 0.023 Uiso calc R 1
C C29 0.5661(2) 0.86681(19) 0.3254(2) 0.0240(9) Uani d G 1
H H29 0.6225 0.8309 0.3167 0.029 Uiso calc R 1
C C30 0.5459(2) 0.94460(19) 0.2867(2) 0.0251(10) Uani d G 1
H H30 0.5885 0.9619 0.2514 0.030 Uiso calc R 1
C C31 0.4634(2) 0.99714(16) 0.2995(2) 0.0226(9) Uani d G 1
H H31 0.4496 1.0503 0.2730 0.027 Uiso calc R 1
C C32 0.4010(2) 0.97190(17) 0.3511(2) 0.0189(9) Uani d G 1
H H32 0.3446 1.0078 0.3598 0.023 Uiso calc R 1
C C33 0.4280(3) 0.6769(3) 0.7630(3) 0.0110(7) Uani d . 1
C C34 0.3966(3) 0.7386(3) 0.8440(3) 0.0131(8) Uani d . 1
H H34 0.3771 0.6968 0.8816 0.016 Uiso calc R 1
C C35 0.4958(2) 0.81260(17) 0.92017(18) 0.0152(8) Uani d G 1
C C36 0.5220(2) 0.89622(19) 0.89992(17) 0.0242(10) Uani d G 1
H H36 0.4782 0.9082 0.8375 0.029 Uiso calc R 1
C C37 0.6122(3) 0.96228(16) 0.9709(2) 0.0311(11) Uani d G 1
H H37 0.6301 1.0194 0.9571 0.037 Uiso calc R 1
C C38 0.6763(2) 0.94472(19) 1.0622(2) 0.0322(11) Uani d G 1
H H38 0.7379 0.9899 1.1108 0.039 Uiso calc R 1
C C39 0.6501(2) 0.8611(2) 1.08246(17) 0.0322(11) Uani d G 1
H H39 0.6939 0.8491 1.1448 0.039 Uiso calc R 1
C C40 0.5599(2) 0.79503(16) 1.0114(2) 0.0253(10) Uani d G 1
H H40 0.5420 0.7379 1.0253 0.030 Uiso calc R 1
C C41 0.29135(18) 0.78216(19) 0.79501(19) 0.0138(8) Uani d G 1
C C42 0.2700(2) 0.8122(2) 0.7083(2) 0.0235(10) Uani d G 1
H H42 0.3210 0.8049 0.6755 0.028 Uiso calc R 1
C C43 0.1739(2) 0.8529(2) 0.66953(19) 0.0290(11) Uani d G 1
H H43 0.1593 0.8734 0.6103 0.035 Uiso calc R 1
C C44 0.09925(19) 0.8636(2) 0.7175(2) 0.0267(10) Uani d G 1
H H44 0.0336 0.8914 0.6910 0.032 Uiso calc R 1
C C45 0.1206(2) 0.8335(2) 0.8042(2) 0.0235(9) Uani d G 1
H H45 0.0696 0.8408 0.8370 0.028 Uiso calc R 1
C C46 0.2167(2) 0.7928(2) 0.84299(17) 0.0196(9) Uani d G 1
H H46 0.2313 0.7723 0.9023 0.023 Uiso calc R 1
C C47 0.5914(3) 0.4068(3) 0.7913(3) 0.0128(7) Uani d . 1
C C48 0.6309(3) 0.3932(3) 0.8978(3) 0.0147(8) Uani d . 1
H H48 0.5642 0.3636 0.9048 0.018 Uiso calc R 1
C C49 0.72011(19) 0.32657(17) 0.9159(2) 0.0163(8) Uani d G 1
C C50 0.8342(2) 0.36122(15) 0.9587(2) 0.0242(10) Uani d G 1
H H50 0.8583 0.4271 0.9769 0.029 Uiso calc R 1
C C51 0.91314(17) 0.2995(2) 0.9748(2) 0.0306(11) Uani d G 1
H H51 0.9911 0.3231 1.0041 0.037 Uiso calc R 1
C C52 0.8779(2) 0.20305(19) 0.9482(2) 0.0296(11) Uani d G 1
H H52 0.9319 0.1608 0.9592 0.035 Uiso calc R 1
C C53 0.7638(3) 0.16840(14) 0.9054(2) 0.0282(11) Uani d G 1
H H53 0.7398 0.1025 0.8872 0.034 Uiso calc R 1
C C54 0.68492(18) 0.23016(18) 0.8892(2) 0.0226(9) Uani d G 1
H H54 0.6069 0.2065 0.8600 0.027 Uiso calc R 1
C C55 0.6707(2) 0.49094(15) 0.97491(17) 0.0147(8) Uani d G 1
C C56 0.6557(2) 0.50229(16) 1.06492(19) 0.0197(9) Uani d G 1
H H56 0.6152 0.4527 1.0748 0.024 Uiso calc R 1
C C57 0.7000(2) 0.58622(19) 1.14048(16) 0.0238(10) Uani d G 1
H H57 0.6898 0.5940 1.2020 0.029 Uiso calc R 1
C C58 0.7593(2) 0.65881(16) 1.12602(18) 0.0233(9) Uani d G 1
H H58 0.7896 0.7162 1.1777 0.028 Uiso calc R 1
C C59 0.7743(2) 0.64746(16) 1.0360(2) 0.0241(10) Uani d G 1
H H59 0.8148 0.6971 1.0261 0.029 Uiso calc R 1
C C60 0.7300(2) 0.56353(18) 0.96046(16) 0.0214(9) Uani d G 1
H H60 0.7402 0.5558 0.8989 0.026 Uiso calc R 1

loop_
_atom_site_aniso_label
_atom_site_aniso_U_11
_atom_site_aniso_U_22
_atom_site_aniso_U_33
_atom_site_aniso_U_12
_atom_site_aniso_U_13
_atom_site_aniso_U_23
Sn1 0.01146(13) 0.00818(13) 0.00688(13) 0.00179(9) 0.00281(10) 0.00295(9)
Sn2 0.01089(13) 0.00863(13) 0.00698(13) 0.00201(9) 0.00306(10) 0.00332(10)
Sn3 0.01056(13) 0.00959(13) 0.00707(13) 0.00261(9) 0.00233(10) 0.00380(10)
O1 0.0171(14) 0.0137(14) 0.0097(13) 0.0059(11) 0.0033(11) 0.0041(11)
O2 0.0154(13) 0.0118(13) 0.0122(14) 0.0021(11) 0.0039(11) 0.0039(11)
O3 0.0164(13) 0.0117(13) 0.0096(13) 0.0007(10) 0.0063(11) 0.0011(10)
O4 0.0196(14) 0.0097(13) 0.0127(14) 0.0023(11) 0.0083(12) 0.0026(11)
O5 0.0135(13) 0.0172(14) 0.0094(13) 0.0036(11) 0.0027(11) 0.0076(11)
O6 0.0139(13) 0.0185(14) 0.0100(13) 0.0042(11) 0.0042(11) 0.0085(11)
O7 0.0117(12) 0.0084(12) 0.0089(13) 0.0015(10) 0.0038(10) 0.0028(10)
O8 0.0110(12) 0.0101(13) 0.0078(12) 0.0018(10) 0.0015(10) 0.0045(10)
O9 0.0126(13) 0.0103(13) 0.0080(13) 0.0044(10) 0.0037(10) 0.0039(10)
C1 0.0140(18) 0.0089(18) 0.0132(19) 0.0000(14) 0.0042(15) -0.0003(15)
C2 0.018(2) 0.020(2) 0.024(2) 0.0037(16) 0.0083(18) 0.0112(18)
C3 0.021(2) 0.018(2) 0.047(3) 0.0009(17) 0.011(2) 0.013(2)
C4 0.013(2) 0.027(3) 0.036(3) -0.0017(18) 0.001(2) 0.001(2)
C5 0.027(3) 0.043(3) 0.018(2) -0.007(2) 0.000(2) 0.001(2)
C6 0.022(2) 0.033(3) 0.016(2) -0.0050(19) 0.0012(18) 0.0092(19)
C7 0.0144(18) 0.0158(19) 0.0081(18) -0.0014(15) 0.0024(15) 0.0032(15)
C8 0.016(2) 0.025(2) 0.023(2) 0.0041(17) 0.0072(18) 0.0052(18)
C9 0.014(2) 0.041(3) 0.026(2) 0.0023(19) 0.0073(19) 0.004(2)
C10 0.020(2) 0.040(3) 0.042(3) -0.010(2) 0.013(2) -0.001(2)
C11 0.032(3) 0.018(2) 0.047(3) -0.008(2) 0.016(2) 0.002(2)
C12 0.019(2) 0.019(2) 0.028(2) -0.0007(17) 0.0087(19) 0.0024(19)
C13 0.0104(17) 0.0141(19) 0.0092(18) -0.0002(14) 0.0019(15) 0.0001(15)
C14 0.020(2) 0.019(2) 0.015(2) 0.0026(16) 0.0057(17) 0.0055(16)
C15 0.023(2) 0.027(2) 0.022(2) -0.0082(19) 0.0044(19) 0.0063(19)
C16 0.016(2) 0.030(3) 0.029(3) -0.0046(18) 0.0028(19) 0.007(2)
C17 0.019(2) 0.031(3) 0.023(2) 0.0042(18) -0.0002(19) 0.009(2)
C18 0.016(2) 0.021(2) 0.018(2) 0.0036(16) 0.0019(17) 0.0083(17)
C19 0.0186(19) 0.0099(18) 0.0139(19) 0.0043(15) 0.0100(16) 0.0057(15)
C20 0.019(2) 0.0084(18) 0.0128(19) 0.0036(14) 0.0042(16) 0.0045(15)
C21 0.021(2) 0.0121(18) 0.017(2) 0.0066(15) 0.0079(17) 0.0109(16)
C22 0.022(2) 0.020(2) 0.019(2) 0.0054(17) 0.0058(18) 0.0083(17)
C23 0.022(2) 0.030(3) 0.025(2) 0.0009(19) 0.0019(19) 0.013(2)
C24 0.018(2) 0.033(3) 0.039(3) 0.0088(19) 0.012(2) 0.023(2)
C25 0.031(2) 0.029(2) 0.036(3) 0.018(2) 0.025(2) 0.018(2)
C26 0.028(2) 0.022(2) 0.018(2) 0.0093(18) 0.0118(19) 0.0110(18)
C27 0.021(2) 0.0121(19) 0.0077(18) 0.0009(15) 0.0019(16) 0.0023(15)
C28 0.024(2) 0.020(2) 0.019(2) 0.0044(17) 0.0095(18) 0.0122(17)
C29 0.025(2) 0.025(2) 0.025(2) 0.0061(18) 0.013(2) 0.0077(19)
C30 0.032(2) 0.026(2) 0.019(2) -0.0058(19) 0.013(2) 0.0078(19)
C31 0.034(3) 0.014(2) 0.018(2) -0.0019(18) 0.0069(19) 0.0075(17)
C32 0.027(2) 0.0126(19) 0.016(2) 0.0045(16) 0.0068(18) 0.0035(16)
C33 0.0087(17) 0.0133(18) 0.0081(17) 0.0033(14) -0.0006(14) 0.0039(14)
C34 0.0191(19) 0.0112(18) 0.0121(19) 0.0032(15) 0.0090(16) 0.0038(15)
C35 0.021(2) 0.0142(19) 0.0115(19) 0.0063(16) 0.0082(16) 0.0026(15)
C36 0.030(2) 0.023(2) 0.019(2) -0.0032(18) 0.0095(19) 0.0062(18)
C37 0.038(3) 0.020(2) 0.031(3) -0.007(2) 0.016(2) -0.001(2)
C38 0.026(2) 0.026(3) 0.030(3) -0.004(2) 0.004(2) -0.006(2)
C39 0.029(3) 0.029(3) 0.024(3) 0.003(2) -0.002(2) 0.000(2)
C40 0.029(2) 0.019(2) 0.022(2) 0.0017(18) 0.004(2) 0.0071(18)
C41 0.0173(19) 0.0116(18) 0.0108(19) 0.0031(15) 0.0044(16) 0.0017(15)
C42 0.029(2) 0.029(2) 0.021(2) 0.0147(19) 0.0125(19) 0.0161(19)
C43 0.031(3) 0.031(3) 0.028(3) 0.011(2) 0.010(2) 0.017(2)
C44 0.020(2) 0.022(2) 0.034(3) 0.0067(18) 0.004(2) 0.008(2)
C45 0.015(2) 0.023(2) 0.031(3) -0.0003(17) 0.0101(19) 0.0030(19)
C46 0.022(2) 0.017(2) 0.021(2) 0.0020(17) 0.0113(18) 0.0029(17)
C47 0.0169(19) 0.0115(18) 0.0088(18) 0.0006(14) 0.0034(15) 0.0036(14)
C48 0.0181(19) 0.017(2) 0.0113(19) 0.0032(15) 0.0059(16) 0.0084(16)
C49 0.020(2) 0.022(2) 0.0089(18) 0.0070(16) 0.0044(16) 0.0078(16)
C50 0.023(2) 0.023(2) 0.025(2) 0.0062(18) 0.0064(19) 0.0068(19)
C51 0.022(2) 0.037(3) 0.029(3) 0.011(2) 0.004(2) 0.009(2)
C52 0.036(3) 0.037(3) 0.022(2) 0.022(2) 0.012(2) 0.015(2)
C53 0.049(3) 0.019(2) 0.021(2) 0.007(2) 0.015(2) 0.0088(19)
C54 0.031(2) 0.020(2) 0.014(2) 0.0013(18) 0.0056(18) 0.0063(17)
C55 0.0140(19) 0.018(2) 0.0118(19) 0.0049(15) 0.0035(15) 0.0062(16)
C56 0.023(2) 0.023(2) 0.017(2) 0.0051(17) 0.0092(18) 0.0099(17)
C57 0.026(2) 0.034(3) 0.012(2) 0.0097(19) 0.0071(18) 0.0056(18)
C58 0.023(2) 0.022(2) 0.017(2) 0.0037(17) 0.0023(18) -0.0001(18)
C59 0.025(2) 0.022(2) 0.023(2) -0.0017(18) 0.0083(19) 0.0046(19)
C60 0.029(2) 0.021(2) 0.016(2) 0.0020(18) 0.0095(18) 0.0069(17)

loop_
_atom_type_symbol
_atom_type_description
_atom_type_scat_dispersion_real
_atom_type_scat_dispersion_imag
_atom_type_scat_source
C C 0.0033 0.0016 'International Tables Vol C Tables 4.2.6.8 and 6.1.1.4'
H H 0.0000 0.0000 'International Tables Vol C Tables 4.2.6.8 and 6.1.1.4'
O O 0.0106 0.0060 'International Tables Vol C Tables 4.2.6.8 and 6.1.1.4'
Sn Sn -0.6537 1.4246 'International Tables Vol C Tables 4.2.6.8 and 6.1.1.4'

loop_
_geom_angle_atom_site_label_1
_geom_angle_atom_site_label_2
_geom_angle_atom_site_label_3
_geom_angle_site_symmetry_1
_geom_angle_site_symmetry_3
_geom_angle
O9 Sn1 O8 2_666 . 104.81(10)
O9 Sn1 O7 2_666 . 78.30(10)
O8 Sn1 O7 . . 77.31(10)
O9 Sn1 C1 2_666 . 110.39(10)
O8 Sn1 C1 . . 98.50(10)
O7 Sn1 C1 . . 171.19(10)
O9 Sn1 O3 2_666 . 155.57(10)
O8 Sn1 O3 . . 88.52(10)
O7 Sn1 O3 . . 84.99(10)
C1 Sn1 O3 . . 87.17(10)
O9 Sn1 O1 2_666 . 84.06(10)
O8 Sn1 O1 . . 163.51(10)
O7 Sn1 O1 . . 91.25(10)
C1 Sn1 O1 . . 91.14(10)
O3 Sn1 O1 . . 78.56(10)
O9 Sn1 Sn3 2_666 2_666 40.85(7)
O8 Sn1 Sn3 . 2_666 100.18(7)
O7 Sn1 Sn3 . 2_666 39.51(7)
C1 Sn1 Sn3 . 2_666 149.24(7)
O3 Sn1 Sn3 . 2_666 117.45(7)
O1 Sn1 Sn3 . 2_666 77.25(7)
O9 Sn1 Sn2 2_666 . 100.89(7)
O8 Sn1 Sn2 . . 39.88(7)
O7 Sn1 Sn2 . . 39.46(7)
C1 Sn1 Sn2 . . 134.14(7)
O3 Sn1 Sn2 . . 76.13(7)
O1 Sn1 Sn2 . . 125.52(7)
Sn3 Sn1 Sn2 2_666 . 73.199(8)
O7 Sn2 O9 . . 101.76(10)
O7 Sn2 O8 . . 77.64(10)
O9 Sn2 O8 . . 78.04(10)
O7 Sn2 C7 . . 104.87(10)
O9 Sn2 C7 . . 100.46(10)
O8 Sn2 C7 . . 177.34(10)
O7 Sn2 O4 . . 87.45(10)
O9 Sn2 O4 . . 162.12(10)
O8 Sn2 O4 . . 89.21(10)
C7 Sn2 O4 . . 91.78(10)
O7 Sn2 O5 . . 159.26(10)
O9 Sn2 O5 . . 87.69(10)
O8 Sn2 O5 . . 86.49(10)
C7 Sn2 O5 . . 91.27(10)
O4 Sn2 O5 . . 78.98(10)
O7 Sn3 O8 2_666 . 104.46(10)
O7 Sn3 C13 2_666 . 102.46(10)
O8 Sn3 C13 . . 102.73(10)
O7 Sn3 O9 2_666 . 77.53(10)
O8 Sn3 O9 . . 77.49(10)
C13 Sn3 O9 . . 179.77(11)
O7 Sn3 O2 2_666 2_666 88.73(10)
O8 Sn3 O2 . 2_666 155.77(10)
C13 Sn3 O2 . 2_666 93.90(10)
O9 Sn3 O2 . 2_666 85.87(10)
O7 Sn3 O6 2_666 . 160.60(10)
O8 Sn3 O6 . . 85.71(10)
C13 Sn3 O6 . . 91.05(10)
O9 Sn3 O6 . . 88.91(10)
O2 Sn3 O6 2_666 . 76.39(10)
O7 Sn3 Sn1 2_666 2_666 39.98(7)
O8 Sn3 Sn1 . 2_666 100.15(7)
C13 Sn3 Sn1 . 2_666 140.36(7)
O9 Sn3 Sn1 . 2_666 39.57(7)
O2 Sn3 Sn1 2_666 2_666 76.81(7)
O6 Sn3 Sn1 . 2_666 122.72(7)
O7 Sn3 Sn2 2_666 . 99.93(7)
O8 Sn3 Sn2 . . 39.57(7)
C13 Sn3 Sn2 . . 140.41(8)
O9 Sn3 Sn2 . . 39.79(7)
O2 Sn3 Sn2 2_666 . 118.92(7)
O6 Sn3 Sn2 . . 77.22(7)
Sn1 Sn3 Sn2 2_666 . 73.224(8)
C19 O1 Sn1 . . 128.6(2)
C19 O2 Sn3 . 2_666 129.8(3)
C33 O3 Sn1 . . 131.7(2)
C33 O4 Sn2 . . 128.0(2)
C47 O5 Sn2 . . 129.2(2)
C47 O6 Sn3 . . 129.6(3)
Sn2 O7 Sn3 . 2_666 134.38(13)
Sn2 O7 Sn1 . . 100.58(11)
Sn3 O7 Sn1 2_666 . 100.51(11)
Sn3 O8 Sn1 . . 130.74(13)
Sn3 O8 Sn2 . . 101.15(11)
Sn1 O8 Sn2 . . 100.40(11)
Sn1 O9 Sn2 2_666 . 134.17(13)
Sn1 O9 Sn3 2_666 . 99.58(10)
Sn2 O9 Sn3 . . 99.57(11)
C2 C1 C6 . . 120.0
C2 C1 Sn1 . . 123.29(14)
C6 C1 Sn1 . . 115.69(13)
C1 C2 C3 . . 120.0
C1 C2 H2 . . 120.0
C3 C2 H2 . . 120.0
C4 C3 C2 . . 120.0
C4 C3 H3 . . 120.0
C2 C3 H3 . . 120.0
C3 C4 C5 . . 120.0
C3 C4 H4 . . 120.0
C5 C4 H4 . . 120.0
C4 C5 C6 . . 120.0
C4 C5 H5 . . 120.0
C6 C5 H5 . . 120.0
C5 C6 C1 . . 120.0
C5 C6 H6 . . 120.0
C1 C6 H6 . . 120.0
C8 C7 C12 . . 120.0
C8 C7 Sn2 . . 121.10(14)
C12 C7 Sn2 . . 118.76(13)
C7 C8 C9 . . 120.0
C7 C8 H8 . . 120.0
C9 C8 H8 . . 120.0
C8 C9 C10 . . 120.0
C8 C9 H9 . . 120.0
C10 C9 H9 . . 120.0
C9 C10 C11 . . 120.0
C9 C10 H10 . . 120.0
C11 C10 H10 . . 120.0
C12 C11 C10 . . 120.0
C12 C11 H11 . . 120.0
C10 C11 H11 . . 120.0
C11 C12 C7 . . 120.0
C11 C12 H12 . . 120.0
C7 C12 H12 . . 120.0
C14 C13 C18 . . 120.0
C14 C13 Sn3 . . 120.39(13)
C18 C13 Sn3 . . 119.59(13)
C13 C14 C15 . . 120.0
C13 C14 H14 . . 120.0
C15 C14 H14 . . 120.0
C16 C15 C14 . . 120.0
C16 C15 H15 . . 120.0
C14 C15 H15 . . 120.0
C15 C16 C17 . . 120.0
C15 C16 H16 . . 120.0
C17 C16 H16 . . 120.0
C18 C17 C16 . . 120.0
C18 C17 H17 . . 120.0
C16 C17 H17 . . 120.0
C17 C18 C13 . . 120.0
C17 C18 H18 . . 120.0
C13 C18 H18 . . 120.0
O2 C19 O1 . . 125.2(4)
O2 C19 C20 . . 118.3(3)
O1 C19 C20 . . 116.5(3)
C19 C20 C21 . . 113.3(3)
C19 C20 C27 . . 109.1(3)
C21 C20 C27 . . 112.9(3)
C19 C20 H20 . . 107.1
C21 C20 H20 . . 107.1
C27 C20 H20 . . 107.1
C22 C21 C26 . . 120.0
C22 C21 C20 . . 121.4(2)
C26 C21 C20 . . 118.6(2)
C23 C22 C21 . . 120.0
C23 C22 H22 . . 120.0
C21 C22 H22 . . 120.0
C24 C23 C22 . . 120.0
C24 C23 H23 . . 120.0
C22 C23 H23 . . 120.0
C23 C24 C25 . . 120.0
C23 C24 H24 . . 120.0
C25 C24 H24 . . 120.0
C26 C25 C24 . . 120.0
C26 C25 H25 . . 120.0
C24 C25 H25 . . 120.0
C25 C26 C21 . . 120.0
C25 C26 H26 . . 120.0
C21 C26 H26 . . 120.0
C28 C27 C32 . . 120.0
C28 C27 C20 . . 123.3(2)
C32 C27 C20 . . 116.6(2)
C29 C28 C27 . . 120.0
C29 C28 H28 . . 120.0
C27 C28 H28 . . 120.0
C28 C29 C30 . . 120.0
C28 C29 H29 . . 120.0
C30 C29 H29 . . 120.0
C31 C30 C29 . . 120.0
C31 C30 H30 . . 120.0
C29 C30 H30 . . 120.0
C32 C31 C30 . . 120.0
C32 C31 H31 . . 120.0
C30 C31 H31 . . 120.0
C31 C32 C27 . . 120.0
C31 C32 H32 . . 120.0
C27 C32 H32 . . 120.0
O3 C33 O4 . . 125.9(4)
O3 C33 C34 . . 117.2(3)
O4 C33 C34 . . 116.9(3)
C33 C34 C35 . . 111.4(3)
C33 C34 C41 . . 110.1(3)
C35 C34 C41 . . 112.7(3)
C33 C34 H34 . . 107.5
C35 C34 H34 . . 107.5
C41 C34 H34 . . 107.5
C36 C35 C40 . . 120.0
C36 C35 C34 . . 121.4(2)
C40 C35 C34 . . 118.6(2)
C37 C36 C35 . . 120.0
C37 C36 H36 . . 120.0
C35 C36 H36 . . 120.0
C36 C37 C38 . . 120.0
C36 C37 H37 . . 120.0
C38 C37 H37 . . 120.0
C39 C38 C37 . . 120.0
C39 C38 H38 . . 120.0
C37 C38 H38 . . 120.0
C40 C39 C38 . . 120.0
C40 C39 H39 . . 120.0
C38 C39 H39 . . 120.0
C39 C40 C35 . . 120.0
C39 C40 H40 . . 120.0
C35 C40 H40 . . 120.0
C42 C41 C46 . . 120.0
C42 C41 C34 . . 123.3(2)
C46 C41 C34 . . 116.7(2)
C41 C42 C43 . . 120.0
C41 C42 H42 . . 120.0
C43 C42 H42 . . 120.0
C42 C43 C44 . . 120.0
C42 C43 H43 . . 120.0
C44 C43 H43 . . 120.0
C45 C44 C43 . . 120.0
C45 C44 H44 . . 120.0
C43 C44 H44 . . 120.0
C44 C45 C46 . . 120.0
C44 C45 H45 . . 120.0
C46 C45 H45 . . 120.0
C45 C46 C41 . . 120.0
C45 C46 H46 . . 120.0
C41 C46 H46 . . 120.0
O6 C47 O5 . . 126.3(4)
O6 C47 C48 . . 116.8(3)
O5 C47 C48 . . 116.9(3)
C47 C48 C49 . . 112.2(3)
C47 C48 C55 . . 108.7(3)
C49 C48 C55 . . 113.2(3)
C47 C48 H48 . . 107.5
C49 C48 H48 . . 107.5
C55 C48 H48 . . 107.5
C50 C49 C54 . . 120.0
C50 C49 C48 . . 121.2(2)
C54 C49 C48 . . 118.8(2)
C49 C50 C51 . . 120.0
C49 C50 H50 . . 120.0
C51 C50 H50 . . 120.0
C52 C51 C50 . . 120.0
C52 C51 H51 . . 120.0
C50 C51 H51 . . 120.0
C51 C52 C53 . . 120.0
C51 C52 H52 . . 120.0
C53 C52 H52 . . 120.0
C54 C53 C52 . . 120.0
C54 C53 H53 . . 120.0
C52 C53 H53 . . 120.0
C53 C54 C49 . . 120.0
C53 C54 H54 . . 120.0
C49 C54 H54 . . 120.0
C56 C55 C60 . . 120.0
C56 C55 C48 . . 118.2(2)
C60 C55 C48 . . 121.5(2)
C55 C56 C57 . . 120.0
C55 C56 H56 . . 120.0
C57 C56 H56 . . 120.0
C58 C57 C56 . . 120.0
C58 C57 H57 . . 120.0
C56 C57 H57 . . 120.0
C57 C58 C59 . . 120.0
C57 C58 H58 . . 120.0
C59 C58 H58 . . 120.0
C60 C59 C58 . . 120.0
C60 C59 H59 . . 120.0
C58 C59 H59 . . 120.0
C59 C60 C55 . . 120.0
C59 C60 H60 . . 120.0
C55 C60 H60 . . 120.0

loop_
_geom_bond_atom_site_label_1
_geom_bond_atom_site_label_2
_geom_bond_site_symmetry_2
_geom_bond_distance
_geom_bond_publ_flag
Sn1 O9 2_666 2.070(3) y
Sn1 O8 . 2.082(3) y
Sn1 O7 . 2.094(3) y
Sn1 O3 . 2.153(3) y
Sn1 O1 . 2.170(3) y
Sn1 C1 . 2.1336(18) y
Sn2 O7 . 2.072(3) y
Sn2 O9 . 2.088(3) y
Sn2 O8 . 2.089(3) y
Sn2 O4 . 2.163(3) y
Sn2 O5 . 2.171(3) y
Sn2 C7 . 2.1250(18) y
Sn3 O7 2_666 2.073(3) y
Sn3 O8 . 2.076(3) y
Sn3 O9 . 2.125(3) y
Sn3 O2 2_666 2.148(3) y
Sn3 O6 . 2.158(3) y
Sn3 C13 . 2.1181(18) y
O1 C19 . 1.267(5) ?
O2 C19 . 1.255(5) ?
O2 Sn3 2_666 2.148(3) ?
O3 C33 . 1.252(5) ?
O4 C33 . 1.266(4) ?
O5 C47 . 1.261(5) ?
O6 C47 . 1.257(5) ?
O7 Sn3 2_666 2.073(3) ?
O9 Sn1 2_666 2.070(3) ?
C1 C2 . 1.3900 ?
C1 C6 . 1.3900 ?
C2 C3 . 1.3900 ?
C2 H2 . 0.9500 ?
C3 C4 . 1.3900 ?
C3 H3 . 0.9500 ?
C4 C5 . 1.3900 ?
C4 H4 . 0.9500 ?
C5 C6 . 1.3900 ?
C5 H5 . 0.9500 ?
C6 H6 . 0.9500 ?
C7 C8 . 1.3900 ?
C7 C12 . 1.3900 ?
C8 C9 . 1.3900 ?
C8 H8 . 0.9500 ?
C9 C10 . 1.3900 ?
C9 H9 . 0.9500 ?
C10 C11 . 1.3900 ?
C10 H10 . 0.9500 ?
C11 C12 . 1.3900 ?
C11 H11 . 0.9500 ?
C12 H12 . 0.9500 ?
C13 C14 . 1.3900 ?
C13 C18 . 1.3900 ?
C14 C15 . 1.3900 ?
C14 H14 . 0.9500 ?
C15 C16 . 1.3900 ?
C15 H15 . 0.9500 ?
C16 C17 . 1.3900 ?
C16 H16 . 0.9500 ?
C17 C18 . 1.3900 ?
C17 H17 . 0.9500 ?
C18 H18 . 0.9500 ?
C19 C20 . 1.522(5) ?
C20 C21 . 1.524(4) ?
C20 C27 . 1.554(4) ?
C20 H20 . 1.0000 ?
C21 C22 . 1.3900 ?
C21 C26 . 1.3900 ?
C22 C23 . 1.3900 ?
C22 H22 . 0.9500 ?
C23 C24 . 1.3900 ?
C23 H23 . 0.9500 ?
C24 C25 . 1.3900 ?
C24 H24 . 0.9500 ?
C25 C26 . 1.3900 ?
C25 H25 . 0.9500 ?
C26 H26 . 0.9500 ?
C27 C28 . 1.3900 ?
C27 C32 . 1.3900 ?
C28 C29 . 1.3900 ?
C28 H28 . 0.9500 ?
C29 C30 . 1.3900 ?
C29 H29 . 0.9500 ?
C30 C31 . 1.3900 ?
C30 H30 . 0.9500 ?
C31 C32 . 1.3900 ?
C31 H31 . 0.9500 ?
C32 H32 . 0.9500 ?
C33 C34 . 1.523(5) ?
C34 C35 . 1.531(4) ?
C34 C41 . 1.535(4) ?
C34 H34 . 1.0000 ?
C35 C36 . 1.3900 ?
C35 C40 . 1.3900 ?
C36 C37 . 1.3900 ?
C36 H36 . 0.9500 ?
C37 C38 . 1.3900 ?
C37 H37 . 0.9500 ?
C38 C39 . 1.3900 ?
C38 H38 . 0.9500 ?
C39 C40 . 1.3900 ?
C39 H39 . 0.9500 ?
C40 H40 . 0.9500 ?
C41 C42 . 1.3900 ?
C41 C46 . 1.3900 ?
C42 C43 . 1.3900 ?
C42 H42 . 0.9500 ?
C43 C44 . 1.3900 ?
C43 H43 . 0.9500 ?
C44 C45 . 1.3900 ?
C44 H44 . 0.9500 ?
C45 C46 . 1.3900 ?
C45 H45 . 0.9500 ?
C46 H46 . 0.9500 ?
C47 C48 . 1.532(5) ?
C48 C49 . 1.538(4) ?
C48 C55 . 1.543(4) ?
C48 H48 . 1.0000 ?
C49 C50 . 1.3900 ?
C49 C54 . 1.3900 ?
C50 C51 . 1.3900 ?
C50 H50 . 0.9500 ?
C51 C52 . 1.3900 ?
C51 H51 . 0.9500 ?
C52 C53 . 1.3900 ?
C52 H52 . 0.9500 ?
C53 C54 . 1.3900 ?
C53 H53 . 0.9500 ?
C54 H54 . 0.9500 ?
C55 C56 . 1.3900 ?
C55 C60 . 1.3900 ?
C56 C57 . 1.3900 ?
C56 H56 . 0.9500 ?
C57 C58 . 1.3900 ?
C57 H57 . 0.9500 ?
C58 C59 . 1.3900 ?
C58 H58 . 0.9500 ?
C59 C60 . 1.3900 ?
C59 H59 . 0.9500 ?
C60 H60 . 0.9500 ?

loop_
_geom_torsion_atom_site_label_1
_geom_torsion_atom_site_label_2
_geom_torsion_atom_site_label_3
_geom_torsion_atom_site_label_4
_geom_torsion_site_symmetry_1
_geom_torsion_site_symmetry_4
_geom_torsion
O9 Sn1 O1 C19 2_666 . 38.1(3)
O8 Sn1 O1 C19 . . -85.5(5)
O7 Sn1 O1 C19 . . -40.0(3)
C1 Sn1 O1 C19 . . 148.5(3)
O3 Sn1 O1 C19 . . -124.6(3)
Sn3 Sn1 O1 C19 2_666 . -2.8(3)
Sn2 Sn1 O1 C19 . . -61.0(3)
O9 Sn1 O3 C33 2_666 . 85.9(4)
O8 Sn1 O3 C33 . . -38.3(3)
O7 Sn1 O3 C33 . . 39.1(3)
C1 Sn1 O3 C33 . . -136.9(3)
O1 Sn1 O3 C33 . . 131.4(3)
O7 Sn2 O4 C33 . . -35.7(3)
O9 Sn2 O4 C33 . . 86.0(4)
O8 Sn2 O4 C33 . . 41.9(3)
C7 Sn2 O4 C33 . . -140.5(3)
O5 Sn2 O4 C33 . . 128.5(3)
O7 Sn2 O5 C47 . . -70.5(4)
O9 Sn2 O5 C47 . . 47.5(3)
O8 Sn2 O5 C47 . . -30.7(3)
C7 Sn2 O5 C47 . . 147.9(3)
O4 Sn2 O5 C47 . . -120.5(3)
O7 Sn3 O6 C47 2_666 . -86.2(4)
O8 Sn3 O6 C47 . . 36.5(3)
C13 Sn3 O6 C47 . . 139.2(3)
O9 Sn3 O6 C47 . . -41.0(3)
O2 Sn3 O6 C47 2_666 . -127.0(3)
O9 Sn2 O7 Sn3 . 2_666 26.1(2)
O8 Sn2 O7 Sn3 . 2_666 100.93(18)
C7 Sn2 O7 Sn3 . 2_666 -78.16(18)
O4 Sn2 O7 Sn3 . 2_666 -169.33(18)
O5 Sn2 O7 Sn3 . 2_666 141.8(2)
O9 Sn2 O7 Sn1 . . -90.12(11)
O8 Sn2 O7 Sn1 . . -15.33(10)
C7 Sn2 O7 Sn1 . . 165.57(10)
O4 Sn2 O7 Sn1 . . 74.41(11)
O5 Sn2 O7 Sn1 . . 25.6(3)
O9 Sn1 O7 Sn2 2_666 . 123.71(12)
O8 Sn1 O7 Sn2 . . 15.40(10)
O3 Sn1 O7 Sn2 . . -74.21(11)
O1 Sn1 O7 Sn2 . . -152.62(11)
O9 Sn1 O7 Sn3 2_666 2_666 -15.61(10)
O8 Sn1 O7 Sn3 . 2_666 -123.92(12)
O3 Sn1 O7 Sn3 . 2_666 146.47(11)
O1 Sn1 O7 Sn3 . 2_666 68.07(11)
O7 Sn3 O8 Sn1 2_666 . -26.24(19)
C13 Sn3 O8 Sn1 . . 80.43(17)
O9 Sn3 O8 Sn1 . . -99.64(17)
O2 Sn3 O8 Sn1 2_666 . -147.4(2)
O6 Sn3 O8 Sn1 . . 170.53(17)
O7 Sn3 O8 Sn2 2_666 . 88.14(11)
C13 Sn3 O8 Sn2 . . -165.20(10)
O9 Sn3 O8 Sn2 . . 14.74(10)
O2 Sn3 O8 Sn2 2_666 . -33.0(3)
O6 Sn3 O8 Sn2 . . -75.09(11)
O9 Sn1 O8 Sn3 2_666 . 25.36(19)
O7 Sn1 O8 Sn3 . . 99.42(17)
C1 Sn1 O8 Sn3 . . -88.47(17)
O3 Sn1 O8 Sn3 . . -175.38(17)
O1 Sn1 O8 Sn3 . . 146.4(3)
O9 Sn1 O8 Sn2 2_666 . -89.33(11)
O7 Sn1 O8 Sn2 . . -15.27(10)
C1 Sn1 O8 Sn2 . . 156.85(11)
O3 Sn1 O8 Sn2 . . 69.93(11)
O1 Sn1 O8 Sn2 . . 31.7(4)
O7 Sn2 O8 Sn3 . . -120.03(12)
O9 Sn2 O8 Sn3 . . -14.98(10)
O4 Sn2 O8 Sn3 . . 152.40(11)
O5 Sn2 O8 Sn3 . . 73.40(11)
O7 Sn2 O8 Sn1 . . 15.41(10)
O9 Sn2 O8 Sn1 . . 120.47(12)
O4 Sn2 O8 Sn1 . . -72.15(11)
O5 Sn2 O8 Sn1 . . -151.16(12)
O7 Sn2 O9 Sn1 . 2_666 -24.5(2)
O8 Sn2 O9 Sn1 . 2_666 -98.97(18)
C7 Sn2 O9 Sn1 . 2_666 83.26(18)
O4 Sn2 O9 Sn1 . 2_666 -144.3(3)
O5 Sn2 O9 Sn1 . 2_666 174.13(18)
O7 Sn2 O9 Sn3 . . 89.02(11)
O8 Sn2 O9 Sn3 . . 14.54(10)
C7 Sn2 O9 Sn3 . . -163.23(10)
O4 Sn2 O9 Sn3 . . -30.8(4)
O5 Sn2 O9 Sn3 . . -72.36(11)
O7 Sn3 O9 Sn1 2_666 2_666 15.37(10)
O8 Sn3 O9 Sn1 . 2_666 123.49(11)
O2 Sn3 O9 Sn1 2_666 2_666 -74.24(11)
O6 Sn3 O9 Sn1 . 2_666 -150.67(11)
O7 Sn3 O9 Sn2 2_666 . -122.79(11)
O8 Sn3 O9 Sn2 . . -14.67(10)
O2 Sn3 O9 Sn2 2_666 . 147.60(11)
O6 Sn3 O9 Sn2 . . 71.17(11)
Sn1 Sn3 O9 Sn2 2_666 . -138.16(15)
O9 Sn1 C1 C2 2_666 . 38.31(19)
O8 Sn1 C1 C2 . . 147.65(17)
O3 Sn1 C1 C2 . . -124.27(17)
O1 Sn1 C1 C2 . . -45.78(17)
O9 Sn1 C1 C6 2_666 . -153.31(15)
O8 Sn1 C1 C6 . . -43.97(16)
O3 Sn1 C1 C6 . . 44.12(15)
O1 Sn1 C1 C6 . . 122.61(15)
C6 C1 C2 C3 . . 0.0
Sn1 C1 C2 C3 . . 167.9(2)
C1 C2 C3 C4 . . 0.0
C2 C3 C4 C5 . . 0.0
C3 C4 C5 C6 . . 0.0
C4 C5 C6 C1 . . 0.0
C2 C1 C6 C5 . . 0.0
Sn1 C1 C6 C5 . . -168.79(19)
O7 Sn2 C7 C8 . . -46.94(18)
O9 Sn2 C7 C8 . . -152.21(16)
O4 Sn2 C7 C8 . . 40.90(17)
O5 Sn2 C7 C8 . . 119.91(17)
O7 Sn2 C7 C12 . . 137.38(16)
O9 Sn2 C7 C12 . . 32.10(17)
O4 Sn2 C7 C12 . . -134.79(17)
O5 Sn2 C7 C12 . . -55.78(17)
C12 C7 C8 C9 . . 0.0
Sn2 C7 C8 C9 . . -175.6(2)
C7 C8 C9 C10 . . 0.0
C8 C9 C10 C11 . . 0.0
C9 C10 C11 C12 . . 0.0
C10 C11 C12 C7 . . 0.0
C8 C7 C12 C11 . . 0.0
Sn2 C7 C12 C11 . . 175.7(2)
O7 Sn3 C13 C14 2_666 . 48.36(17)
O8 Sn3 C13 C14 . . -59.83(17)
O2 Sn3 C13 C14 2_666 . 137.91(16)
O6 Sn3 C13 C14 . . -145.66(16)
Sn1 Sn3 C13 C14 2_666 . 63.94(19)
Sn2 Sn3 C13 C14 . . -74.62(18)
O7 Sn3 C13 C18 2_666 . -130.11(16)
O8 Sn3 C13 C18 . . 121.71(16)
O2 Sn3 C13 C18 2_666 . -40.55(16)
O6 Sn3 C13 C18 . . 35.87(16)
Sn1 Sn3 C13 C18 2_666 . -114.53(14)
Sn2 Sn3 C13 C18 . . 106.92(15)
C18 C13 C14 C15 . . 0.0
Sn3 C13 C14 C15 . . -178.5(2)
C13 C14 C15 C16 . . 0.0
C14 C15 C16 C17 . . 0.0
C15 C16 C17 C18 . . 0.0
C16 C17 C18 C13 . . 0.0
C14 C13 C18 C17 . . 0.0
Sn3 C13 C18 C17 . . 178.47(19)
Sn3 O2 C19 O1 2_666 . -21.4(6)
Sn3 O2 C19 C20 2_666 . 156.3(3)
Sn1 O1 C19 O2 . . 14.0(6)
Sn1 O1 C19 C20 . . -163.7(2)
O2 C19 C20 C21 . . 41.0(5)
O1 C19 C20 C21 . . -141.1(3)
O2 C19 C20 C27 . . -85.6(4)
O1 C19 C20 C27 . . 92.2(4)
C19 C20 C21 C22 . . -63.7(4)
C27 C20 C21 C22 . . 60.9(3)
C19 C20 C21 C26 . . 116.3(3)
C27 C20 C21 C26 . . -119.0(3)
C26 C21 C22 C23 . . 0.0
C20 C21 C22 C23 . . -179.9(3)
C21 C22 C23 C24 . . 0.0
C22 C23 C24 C25 . . 0.0
C23 C24 C25 C26 . . 0.0
C24 C25 C26 C21 . . 0.0
C22 C21 C26 C25 . . 0.0
C20 C21 C26 C25 . . 179.9(3)
C19 C20 C27 C28 . . -11.7(4)
C21 C20 C27 C28 . . -138.6(2)
C19 C20 C27 C32 . . 171.7(2)
C21 C20 C27 C32 . . 44.8(3)
C32 C27 C28 C29 . . 0.0
C20 C27 C28 C29 . . -176.5(3)
C27 C28 C29 C30 . . 0.0
C28 C29 C30 C31 . . 0.0
C29 C30 C31 C32 . . 0.0
C30 C31 C32 C27 . . 0.0
C28 C27 C32 C31 . . 0.0
C20 C27 C32 C31 . . 176.8(3)
Sn1 O3 C33 O4 . . 2.6(6)
Sn1 O3 C33 C34 . . -176.8(2)
Sn2 O4 C33 O3 . . -4.8(5)
Sn2 O4 C33 C34 . . 174.6(2)
O3 C33 C34 C35 . . -46.6(4)
O4 C33 C34 C35 . . 133.9(3)
O3 C33 C34 C41 . . 79.2(4)
O4 C33 C34 C41 . . -100.3(4)
C33 C34 C35 C36 . . 81.7(3)
C41 C34 C35 C36 . . -42.7(4)
C33 C34 C35 C40 . . -98.8(3)
C41 C34 C35 C40 . . 136.9(2)
C40 C35 C36 C37 . . 0.0
C34 C35 C36 C37 . . 179.6(3)
C35 C36 C37 C38 . . 0.0
C36 C37 C38 C39 . . 0.0
C37 C38 C39 C40 . . 0.0
C38 C39 C40 C35 . . 0.0
C36 C35 C40 C39 . . 0.0
C34 C35 C40 C39 . . -179.6(3)
C33 C34 C41 C42 . . -36.9(4)
C35 C34 C41 C42 . . 88.1(3)
C33 C34 C41 C46 . . 144.5(3)
C35 C34 C41 C46 . . -90.5(3)
C46 C41 C42 C43 . . 0.0
C34 C41 C42 C43 . . -178.6(3)
C41 C42 C43 C44 . . 0.0
C42 C43 C44 C45 . . 0.0
C43 C44 C45 C46 . . 0.0
C44 C45 C46 C41 . . 0.0
C42 C41 C46 C45 . . 0.0
C34 C41 C46 C45 . . 178.7(3)
Sn3 O6 C47 O5 . . 9.6(6)
Sn3 O6 C47 C48 . . -168.4(2)
Sn2 O5 C47 O6 . . -13.1(6)
Sn2 O5 C47 C48 . . 165.0(2)
O6 C47 C48 C49 . . -29.8(5)
O5 C47 C48 C49 . . 151.9(3)
O6 C47 C48 C55 . . 96.2(4)
O5 C47 C48 C55 . . -82.1(4)
C47 C48 C49 C50 . . 93.4(3)
C55 C48 C49 C50 . . -30.1(4)
C47 C48 C49 C54 . . -87.0(3)
C55 C48 C49 C54 . . 149.5(2)
C54 C49 C50 C51 . . 0.0
C48 C49 C50 C51 . . 179.6(3)
C49 C50 C51 C52 . . 0.0
C50 C51 C52 C53 . . 0.0
C51 C52 C53 C54 . . 0.0
C52 C53 C54 C49 . . 0.0
C50 C49 C54 C53 . . 0.0
C48 C49 C54 C53 . . -179.6(3)
C47 C48 C55 C56 . . 147.7(2)
C49 C48 C55 C56 . . -87.0(3)
C47 C48 C55 C60 . . -38.7(4)
C49 C48 C55 C60 . . 86.7(3)
C60 C55 C56 C57 . . 0.0
C48 C55 C56 C57 . . 173.8(3)
C55 C56 C57 C58 . . 0.0
C56 C57 C58 C59 . . 0.0
C57 C58 C59 C60 . . 0.0
C58 C59 C60 C55 . . 0.0
C56 C55 C60 C59 . . 0.0
C48 C55 C60 C59 . . -173.5(3)
